data_7151358
loop_
_publ_author_name
'Sorensen, John L.'
'Auclair, Karine'
'Kennedy, Jonathan'
'Richard Hutchinson, C.'
'Vederas, John C.'

_publ_section_title
;
 Transformations of cyclic nonaketides by Aspergillus terreus mutants
 blocked for lovastatin biosynthesis at the lovA and lovC genes
;
_journal_issue 1
_journal_name_full 'Organic &amp;  Biomolecular Chemistry'
_journal_page_first 50
_journal_paper_doi 10.1039/b207721c
_journal_volume 1
_journal_year 2003
_chemical_formula_sum 'C19 H30 O4'
_chemical_formula_weight 322.43
_space_group_IT_number 19
_symmetry_cell_setting orthorhombic
_symmetry_space_group_name_Hall 'P 2ac 2ab'
_symmetry_space_group_name_H-M 'P 21 21 21'
_atom_sites_solution_hydrogens geom
_atom_sites_solution_primary direct
_atom_sites_solution_secondary difmap
_audit_creation_method 'manual editing of SHELXL template'
_cell_angle_alpha 90.00
_cell_angle_beta 90.00
_cell_angle_gamma 90.00
_cell_formula_units_Z 4
_cell_length_a 5.5318(11)
_cell_length_b 9.7123(19)
_cell_length_c 32.163(7)
_cell_measurement_reflns_used 4294
_cell_measurement_temperature 193(2)
_cell_measurement_theta_max 26.186
_cell_measurement_theta_min 2.450
_cell_volume 1728.0(6)
_computing_cell_refinement 'Bruker SAINT (Bruker, 1997)'
_computing_data_collection 'Bruker SMART (Bruker, 1997)'
_computing_data_reduction 'Bruker SAINT (Bruker, 1997)'
_computing_molecular_graphics 'Bruker SHELXTL (Sheldrick, 1997)'
_computing_publication_material 'Bruker SHELXTL (Sheldrick, 1997)'
_computing_structure_refinement 'SHELXL-97 (Sheldrick, 1997)'
_computing_structure_solution 'SHELXS-97 (Sheldrick, 1990)'
_diffrn_ambient_temperature 193(2)
_diffrn_detector_area_resol_mean 8.192
_diffrn_measured_fraction_theta_full 0.993
_diffrn_measured_fraction_theta_max 0.993
_diffrn_measurement_device_type 'Bruker PLATFORM diffractometer/SMART 1000 CCD area detector'
_diffrn_measurement_method '\w scans'
_diffrn_radiation_monochromator graphite
_diffrn_radiation_source 'fine-focus sealed tube'
_diffrn_radiation_type MoK\a
_diffrn_radiation_wavelength 0.71073
_diffrn_reflns_av_R_equivalents 0.0680
_diffrn_reflns_av_sigmaI/netI 0.0747
_diffrn_reflns_limit_h_max 6
_diffrn_reflns_limit_h_min -6
_diffrn_reflns_limit_k_max 9
_diffrn_reflns_limit_k_min -12
_diffrn_reflns_limit_l_max 40
_diffrn_reflns_limit_l_min -39
_diffrn_reflns_number 9765
_diffrn_reflns_theta_full 26.39
_diffrn_reflns_theta_max 26.39
_diffrn_reflns_theta_min 2.19
_diffrn_standards_decay_% 0
_diffrn_standards_interval_time 0
_diffrn_standards_number 0
_exptl_absorpt_coefficient_mu 0.085
_exptl_absorpt_correction_T_max 0.9966
_exptl_absorpt_correction_T_min 0.9587
_exptl_absorpt_correction_type empirical
_exptl_absorpt_process_details 'SADABS (Sheldrick, 1997)'
_exptl_crystal_colour colorless
_exptl_crystal_density_diffrn 1.239
_exptl_crystal_density_method 'not measured'
_exptl_crystal_description plate
_exptl_crystal_F_000 704
_exptl_crystal_size_max 0.50
_exptl_crystal_size_mid 0.39
_exptl_crystal_size_min 0.04
_refine_diff_density_max 0.217
_refine_diff_density_min -0.161
_refine_diff_density_rms 0.042
_refine_ls_abs_structure_details 'Flack H D (1983), Acta Cryst. A39, 876-881'
_refine_ls_abs_structure_Flack 1.5(14)
_refine_ls_extinction_method none
_refine_ls_goodness_of_fit_ref 1.016
_refine_ls_hydrogen_treatment constr
_refine_ls_matrix_type full
_refine_ls_number_parameters 209
_refine_ls_number_reflns 3482
_refine_ls_number_restraints 0
_refine_ls_restrained_S_all 1.016
_refine_ls_R_factor_all 0.0885
_refine_ls_R_factor_gt 0.0538
_refine_ls_shift/su_max 0.002
_refine_ls_shift/su_mean 0.001
_refine_ls_structure_factor_coef Fsqd
_refine_ls_weighting_details 'calc w=1/[\s^2^(Fo^2^)+(0.0453P)^2^+0.0000P] where P=(Fo^2^+2Fc^2^)/3'
_refine_ls_weighting_scheme calc
_refine_ls_wR_factor_gt 0.0944
_refine_ls_wR_factor_ref 0.1044
_reflns_number_gt 2478
_reflns_number_total 3482
_reflns_threshold_expression >2sigma(I)
_cod_data_source_file b207721c.txt
_cod_data_source_block jcv0004
_cod_depositor_comments
;
The following automatic conversions were performed:
'_symmetry_cell_setting' value 'Orthorhombic' changed to 'orthorhombic'
according to '/home/saulius/struct/CIF-dictionaries/cif_core.dic'
dictionary named 'cif_core.dic' version 2.4.1 from 2010-06-29.

Automatic conversion script
Id: cif_fix_enum 1527 2010-12-29 10:47:43Z saulius 
;
_cod_database_code 7151358

loop_
_symmetry_equiv_pos_as_xyz
'x, y, z'
'-x+1/2, -y, z+1/2'
'-x, y+1/2, -z+1/2'
'x+1/2, -y+1/2, -z'

loop_
_atom_site_label
_atom_site_type_symbol
_atom_site_fract_x
_atom_site_fract_y
_atom_site_fract_z
_atom_site_U_iso_or_equiv
_atom_site_adp_type
_atom_site_occupancy
_atom_site_symmetry_multiplicity
_atom_site_calc_flag
_atom_site_refinement_flags
_atom_site_disorder_assembly
_atom_site_disorder_group
O1 O 0.4497(3) 0.20875(16) 0.28165(5) 0.0292(4) Uani 1 1 d . . .
O2 O 0.7398(3) 0.13988(17) 0.24149(5) 0.0329(4) Uani 1 1 d . . .
O3 O 0.1860(3) -0.09667(17) 0.29272(6) 0.0351(5) Uani 1 1 d . . .
H3O H 0.2215 -0.1661 0.2784 0.053 Uiso 1 1 calc R . .
O4 O 0.1227(3) 0.75533(19) 0.40438(5) 0.0413(5) Uani 1 1 d . . .
C1 C 0.6002(4) 0.1106(2) 0.26875(7) 0.0248(6) Uani 1 1 d . . .
C2 C 0.6028(4) -0.0261(2) 0.28981(8) 0.0298(6) Uani 1 1 d . . .
H2A H 0.7508 -0.0319 0.3070 0.036 Uiso 1 1 calc R . .
H2B H 0.6144 -0.0984 0.2682 0.036 Uiso 1 1 calc R . .
C3 C 0.3879(4) -0.0579(2) 0.31711(7) 0.0269(6) Uani 1 1 d . . .
H3 H 0.4297 -0.1336 0.3369 0.032 Uiso 1 1 calc R . .
C4 C 0.3168(4) 0.0688(2) 0.34088(7) 0.0293(6) Uani 1 1 d . . .
H4A H 0.4522 0.0980 0.3590 0.035 Uiso 1 1 calc R . .
H4B H 0.1760 0.0479 0.3588 0.035 Uiso 1 1 calc R . .
C5 C 0.2533(4) 0.1835(2) 0.31131(7) 0.0255(6) Uani 1 1 d . . .
H5 H 0.1045 0.1572 0.2955 0.031 Uiso 1 1 calc R . .
C6 C 0.2133(4) 0.3230(2) 0.33121(7) 0.0303(6) Uani 1 1 d . . .
H6A H 0.1958 0.3926 0.3089 0.036 Uiso 1 1 calc R . .
H6B H 0.3587 0.3472 0.3476 0.036 Uiso 1 1 calc R . .
C7 C -0.0067(4) 0.3312(2) 0.35950(7) 0.0258(6) Uani 1 1 d . . .
H7A H 0.0029 0.2574 0.3807 0.031 Uiso 1 1 calc R . .
H7B H -0.1548 0.3159 0.3428 0.031 Uiso 1 1 calc R . .
C8 C -0.0239(4) 0.4710(2) 0.38132(7) 0.0210(5) Uani 1 1 d . . .
H8 H 0.1298 0.4821 0.3974 0.025 Uiso 1 1 calc R . .
C9 C -0.0336(4) 0.5926(2) 0.35056(7) 0.0239(5) Uani 1 1 d . . .
H9 H 0.1238 0.5939 0.3353 0.029 Uiso 1 1 calc R . .
C10 C -0.0550(4) 0.7273(3) 0.37302(7) 0.0295(6) Uani 1 1 d . . .
H10 H -0.1027 0.8078 0.3554 0.035 Uiso 1 1 calc R . .
C11 C -0.1272(5) 0.7351(3) 0.41639(8) 0.0318(6) Uani 1 1 d . . .
H11 H -0.2175 0.8200 0.4247 0.038 Uiso 1 1 calc R . .
C12 C -0.1822(4) 0.6077(2) 0.44125(7) 0.0257(6) Uani 1 1 d . . .
H12 H -0.0350 0.5863 0.4581 0.031 Uiso 1 1 calc R . .
C13 C -0.3889(5) 0.6310(3) 0.47166(8) 0.0320(6) Uani 1 1 d . . .
H13A H -0.5370 0.6546 0.4559 0.038 Uiso 1 1 calc R . .
H13B H -0.3491 0.7101 0.4898 0.038 Uiso 1 1 calc R . .
C14 C -0.4385(5) 0.5051(3) 0.49858(8) 0.0339(7) Uani 1 1 d . . .
H14 H -0.5939 0.5218 0.5136 0.041 Uiso 1 1 calc R . .
C15 C -0.4748(5) 0.3795(3) 0.47093(8) 0.0347(6) Uani 1 1 d . . .
H15A H -0.4889 0.2968 0.4888 0.042 Uiso 1 1 calc R . .
H15B H -0.6290 0.3900 0.4556 0.042 Uiso 1 1 calc R . .
C16 C -0.2725(4) 0.3568(2) 0.43978(7) 0.0283(6) Uani 1 1 d . . .
H16A H -0.1219 0.3336 0.4549 0.034 Uiso 1 1 calc R . .
H16B H -0.3141 0.2779 0.4217 0.034 Uiso 1 1 calc R . .
C17 C -0.2294(4) 0.4832(2) 0.41306(7) 0.0214(5) Uani 1 1 d . . .
H17 H -0.3817 0.5018 0.3973 0.026 Uiso 1 1 calc R . .
C18 C -0.2325(4) 0.5824(3) 0.31812(7) 0.0337(6) Uani 1 1 d . . .
H18A H -0.2268 0.6635 0.3000 0.040 Uiso 1 1 calc R . .
H18B H -0.3900 0.5782 0.3320 0.040 Uiso 1 1 calc R . .
H18C H -0.2089 0.4991 0.3014 0.040 Uiso 1 1 calc R . .
C19 C -0.2438(6) 0.4817(3) 0.53118(8) 0.0444(7) Uani 1 1 d . . .
H19A H -0.2287 0.5640 0.5486 0.053 Uiso 1 1 calc R . .
H19B H -0.0892 0.4633 0.5174 0.053 Uiso 1 1 calc R . .
H19C H -0.2880 0.4027 0.5486 0.053 Uiso 1 1 calc R . .

loop_
_atom_site_aniso_label
_atom_site_aniso_U_11
_atom_site_aniso_U_22
_atom_site_aniso_U_33
_atom_site_aniso_U_23
_atom_site_aniso_U_13
_atom_site_aniso_U_12
O1 0.0312(10) 0.0189(9) 0.0374(10) 0.0023(8) 0.0118(8) 0.0057(7)
O2 0.0301(10) 0.0293(10) 0.0392(10) 0.0035(8) 0.0111(9) 0.0017(8)
O3 0.0279(10) 0.0217(10) 0.0557(12) -0.0098(9) 0.0018(9) 0.0000(8)
O4 0.0427(11) 0.0353(12) 0.0457(11) -0.0067(10) -0.0007(10) -0.0151(9)
C1 0.0204(12) 0.0242(14) 0.0297(13) -0.0012(12) 0.0007(12) 0.0010(11)
C2 0.0265(13) 0.0223(14) 0.0406(15) 0.0016(13) 0.0013(12) 0.0035(11)
C3 0.0274(13) 0.0189(14) 0.0345(14) 0.0042(12) 0.0006(12) 0.0011(10)
C4 0.0338(15) 0.0254(15) 0.0286(13) 0.0011(12) 0.0042(12) -0.0015(11)
C5 0.0243(13) 0.0232(14) 0.0290(13) -0.0044(11) 0.0068(11) 0.0008(11)
C6 0.0348(15) 0.0201(14) 0.0361(15) -0.0025(12) 0.0055(12) 0.0013(11)
C7 0.0311(14) 0.0180(13) 0.0282(13) -0.0019(11) 0.0060(11) 0.0020(11)
C8 0.0198(12) 0.0185(13) 0.0247(12) -0.0022(11) 0.0002(10) 0.0006(10)
C9 0.0240(13) 0.0208(13) 0.0270(13) 0.0008(11) 0.0045(11) -0.0018(11)
C10 0.0341(15) 0.0200(14) 0.0345(14) 0.0017(12) -0.0004(12) -0.0026(12)
C11 0.0356(15) 0.0179(14) 0.0418(16) -0.0060(12) 0.0003(13) 0.0029(11)
C12 0.0262(13) 0.0207(14) 0.0302(13) -0.0012(12) -0.0015(11) 0.0007(11)
C13 0.0382(15) 0.0251(15) 0.0327(14) -0.0059(12) 0.0040(13) 0.0049(12)
C14 0.0386(16) 0.0320(16) 0.0312(14) -0.0014(12) 0.0114(13) 0.0030(12)
C15 0.0400(16) 0.0305(16) 0.0336(14) 0.0018(12) 0.0073(13) -0.0047(13)
C16 0.0364(15) 0.0197(14) 0.0287(13) -0.0018(11) 0.0050(12) -0.0024(12)
C17 0.0235(13) 0.0177(13) 0.0229(12) -0.0029(10) -0.0017(11) -0.0003(10)
C18 0.0366(15) 0.0300(16) 0.0345(14) 0.0028(12) -0.0018(13) 0.0013(12)
C19 0.071(2) 0.0304(17) 0.0319(15) -0.0018(13) 0.0040(16) 0.0045(15)

loop_
_atom_type_symbol
_atom_type_description
_atom_type_scat_dispersion_real
_atom_type_scat_dispersion_imag
_atom_type_scat_source
C C 0.0033 0.0016 'International Tables Vol C Tables 4.2.6.8 and 6.1.1.4'
H H 0.0000 0.0000 'International Tables Vol C Tables 4.2.6.8 and 6.1.1.4'
O O 0.0106 0.0060 'International Tables Vol C Tables 4.2.6.8 and 6.1.1.4'

loop_
_geom_angle_atom_site_label_1
_geom_angle_atom_site_label_2
_geom_angle_atom_site_label_3
_geom_angle
_geom_angle_site_symmetry_1
_geom_angle_site_symmetry_3
_geom_angle_publ_flag
C1 O1 C5 123.10(18) . . ?
C10 O4 C11 60.52(15) . . ?
O2 C1 O1 117.4(2) . . ?
O2 C1 C2 122.4(2) . . ?
O1 C1 C2 120.1(2) . . ?
C1 C2 C3 116.0(2) . . ?
O3 C3 C4 107.07(19) . . ?
O3 C3 C2 110.71(19) . . ?
C4 C3 C2 109.6(2) . . ?
C3 C4 C5 110.2(2) . . ?
O1 C5 C4 111.20(19) . . ?
O1 C5 C6 103.52(18) . . ?
C4 C5 C6 115.4(2) . . ?
C5 C6 C7 114.6(2) . . ?
C6 C7 C8 111.74(19) . . ?
C7 C8 C17 114.82(18) . . ?
C7 C8 C9 112.77(18) . . ?
C17 C8 C9 110.03(19) . . ?
C10 C9 C18 109.3(2) . . ?
C10 C9 C8 111.22(18) . . ?
C18 C9 C8 114.6(2) . . ?
O4 C10 C11 60.23(15) . . ?
O4 C10 C9 116.8(2) . . ?
C11 C10 C9 122.0(2) . . ?
O4 C11 C10 59.25(15) . . ?
O4 C11 C12 116.5(2) . . ?
C10 C11 C12 121.6(2) . . ?
C11 C12 C13 111.8(2) . . ?
C11 C12 C17 111.62(19) . . ?
C13 C12 C17 111.66(19) . . ?
C12 C13 C14 112.4(2) . . ?
C19 C14 C15 112.1(2) . . ?
C19 C14 C13 112.6(2) . . ?
C15 C14 C13 109.6(2) . . ?
C16 C15 C14 113.9(2) . . ?
C17 C16 C15 111.8(2) . . ?
C16 C17 C8 115.56(19) . . ?
C16 C17 C12 109.26(18) . . ?
C8 C17 C12 109.16(18) . . ?

loop_
_geom_bond_atom_site_label_1
_geom_bond_atom_site_label_2
_geom_bond_distance
_geom_bond_site_symmetry_2
_geom_bond_publ_flag
O1 C1 1.332(3) . ?
O1 C5 1.466(3) . ?
O2 C1 1.203(3) . ?
O3 C3 1.416(3) . ?
O4 C10 1.434(3) . ?
O4 C11 1.449(3) . ?
C1 C2 1.490(3) . ?
C2 C3 1.510(3) . ?
C3 C4 1.501(3) . ?
C4 C5 1.506(3) . ?
C5 C6 1.515(3) . ?
C6 C7 1.521(3) . ?
C7 C8 1.531(3) . ?
C8 C17 1.532(3) . ?
C8 C9 1.541(3) . ?
C9 C10 1.500(3) . ?
C9 C18 1.519(3) . ?
C10 C11 1.453(3) . ?
C11 C12 1.504(3) . ?
C12 C13 1.522(3) . ?
C12 C17 1.534(3) . ?
C13 C14 1.524(3) . ?
C14 C19 1.520(4) . ?
C14 C15 1.523(3) . ?
C15 C16 1.518(3) . ?
C16 C17 1.517(3) . ?

loop_
_geom_torsion_atom_site_label_1
_geom_torsion_atom_site_label_2
_geom_torsion_atom_site_label_3
_geom_torsion_atom_site_label_4
_geom_torsion
_geom_torsion_site_symmetry_1
_geom_torsion_site_symmetry_2
_geom_torsion_site_symmetry_3
_geom_torsion_site_symmetry_4
_geom_torsion_publ_flag
C5 O1 C1 O2 173.14(19) . . . . ?
C5 O1 C1 C2 -10.9(3) . . . . ?
O2 C1 C2 C3 -168.3(2) . . . . ?
O1 C1 C2 C3 16.0(3) . . . . ?
C1 C2 C3 O3 77.8(3) . . . . ?
C1 C2 C3 C4 -40.1(3) . . . . ?
O3 C3 C4 C5 -60.8(3) . . . . ?
C2 C3 C4 C5 59.4(3) . . . . ?
C1 O1 C5 C4 30.1(3) . . . . ?
C1 O1 C5 C6 154.6(2) . . . . ?
C3 C4 C5 O1 -54.1(3) . . . . ?
C3 C4 C5 C6 -171.5(2) . . . . ?
O1 C5 C6 C7 172.04(18) . . . . ?
C4 C5 C6 C7 -66.2(3) . . . . ?
C5 C6 C7 C8 175.2(2) . . . . ?
C6 C7 C8 C17 -175.29(18) . . . . ?
C6 C7 C8 C9 57.6(3) . . . . ?
C7 C8 C9 C10 178.94(19) . . . . ?
C17 C8 C9 C10 49.3(2) . . . . ?
C7 C8 C9 C18 54.4(3) . . . . ?
C17 C8 C9 C18 -75.3(2) . . . . ?
C11 O4 C10 C9 -113.2(2) . . . . ?
C18 C9 C10 O4 -178.79(19) . . . . ?
C8 C9 C10 O4 53.7(3) . . . . ?
C18 C9 C10 C11 111.1(3) . . . . ?
C8 C9 C10 C11 -16.4(3) . . . . ?
C10 O4 C11 C12 112.6(2) . . . . ?
C9 C10 C11 O4 104.7(2) . . . . ?
O4 C10 C11 C12 -104.1(2) . . . . ?
C9 C10 C11 C12 0.6(4) . . . . ?
O4 C11 C12 C13 147.7(2) . . . . ?
C10 C11 C12 C13 -143.6(2) . . . . ?
O4 C11 C12 C17 -86.4(2) . . . . ?
C10 C11 C12 C17 -17.7(3) . . . . ?
C11 C12 C13 C14 -177.2(2) . . . . ?
C17 C12 C13 C14 57.0(3) . . . . ?
C12 C13 C14 C19 72.4(3) . . . . ?
C12 C13 C14 C15 -53.1(3) . . . . ?
C19 C14 C15 C16 -73.4(3) . . . . ?
C13 C14 C15 C16 52.4(3) . . . . ?
C14 C15 C16 C17 -54.9(3) . . . . ?
C15 C16 C17 C8 178.60(19) . . . . ?
C15 C16 C17 C12 55.1(3) . . . . ?
C7 C8 C17 C16 39.8(3) . . . . ?
C9 C8 C17 C16 168.30(19) . . . . ?
C7 C8 C17 C12 163.40(19) . . . . ?
C9 C8 C17 C12 -68.1(2) . . . . ?
C11 C12 C17 C16 177.5(2) . . . . ?
C13 C12 C17 C16 -56.6(3) . . . . ?
C11 C12 C17 C8 50.2(2) . . . . ?
C13 C12 C17 C8 176.20(18) . . . . ?

loop_
_cod_related_entry_id
_cod_related_entry_database
_cod_related_entry_code
1 ChemSpider 9046275
